data_1543357
loop_
_publ_author_name
'Yamamoto, Kosuke'
'Bruun, Theodora'
'Kim, Jung Yun'
'Zhang, Lei'
'Lautens, Mark'

_publ_section_title
;
 A New Multicomponent Multicatalyst Reaction (MC)(2)R: Chemoselective
 Cycloaddition and Latent Catalyst Activation for the Synthesis of Fully
 Substituted 1,2,3-Triazoles.
;
_journal_issue 11
_journal_name_full 'Organic letters'
_journal_page_first 2644
_journal_page_last 2647
_journal_paper_doi 10.1021/acs.orglett.6b00975
_journal_volume 18
_journal_year 2016
_chemical_formula_moiety 'C18 H14 I N3 S'
_chemical_formula_sum 'C18 H14 I N3 S'
_chemical_formula_weight 431.28
_space_group_crystal_system triclinic
_space_group_IT_number 2
_space_group_name_Hall '-P 1'
_space_group_name_H-M_alt 'P -1'
_symmetry_space_group_name_Hall '-P 1'
_symmetry_space_group_name_H-M 'P -1'
_atom_sites_solution_hydrogens geom
_audit_creation_method SHELXL-2014/7
_cell_angle_alpha 91.647(2)
_cell_angle_beta 96.901(2)
_cell_angle_gamma 93.582(2)
_cell_formula_units_Z 2
_cell_length_a 8.0454(5)
_cell_length_b 9.1035(5)
_cell_length_c 11.6624(8)
_cell_measurement_reflns_used 9874
_cell_measurement_temperature 147(2)
_cell_measurement_theta_max 27.55
_cell_measurement_theta_min 2.24
_cell_volume 845.76(9)
_computing_cell_refinement APEX2
_computing_data_collection 'APEX2 (Bruker, 2014)'
_computing_data_reduction 'SAINT (Bruker, 2014)'
_computing_molecular_graphics 'PLATON (Spek, 2009)'
_computing_publication_material 'SHELXTL (Sheldrick, 2008)'
_computing_structure_refinement 'SHELXL-2014/7 (Sheldrick, 2015)'
_computing_structure_solution 'SHELXT (Sheldrick, 2008)'
_diffrn_ambient_temperature 147(2)
_diffrn_measured_fraction_theta_full 1.000
_diffrn_measured_fraction_theta_max 0.995
_diffrn_measurement_device_type 'Bruker Kappa APEX-DUO CCD'
_diffrn_measurement_method '\f and \w scans'
_diffrn_radiation_type MoK\a
_diffrn_radiation_wavelength 0.71073
_diffrn_reflns_av_R_equivalents 0.0281
_diffrn_reflns_av_unetI/netI 0.0192
_diffrn_reflns_Laue_measured_fraction_full 1.000
_diffrn_reflns_Laue_measured_fraction_max 0.995
_diffrn_reflns_limit_h_max 10
_diffrn_reflns_limit_h_min -10
_diffrn_reflns_limit_k_max 11
_diffrn_reflns_limit_k_min -11
_diffrn_reflns_limit_l_max 15
_diffrn_reflns_limit_l_min -15
_diffrn_reflns_number 27541
_diffrn_reflns_point_group_measured_fraction_full 1.000
_diffrn_reflns_point_group_measured_fraction_max 0.995
_diffrn_reflns_theta_full 25.242
_diffrn_reflns_theta_max 27.571
_diffrn_reflns_theta_min 1.760
_diffrn_source 'sealed tube with Bruker Triumph monochromator'
_exptl_absorpt_coefficient_mu 2.019
_exptl_absorpt_correction_T_max 0.7456
_exptl_absorpt_correction_T_min 0.6828
_exptl_absorpt_correction_type multi-scan
_exptl_absorpt_process_details 'SADABS (Sheldrick, 1996)'
_exptl_crystal_colour yellow
_exptl_crystal_density_diffrn 1.694
_exptl_crystal_description needle
_exptl_crystal_F_000 424
_exptl_crystal_size_max 0.100
_exptl_crystal_size_mid 0.040
_exptl_crystal_size_min 0.020
_refine_diff_density_max 0.368
_refine_diff_density_min -0.274
_refine_diff_density_rms 0.061
_refine_ls_extinction_method none
_refine_ls_goodness_of_fit_ref 1.025
_refine_ls_hydrogen_treatment constr
_refine_ls_matrix_type full
_refine_ls_number_parameters 208
_refine_ls_number_reflns 3912
_refine_ls_number_restraints 0
_refine_ls_restrained_S_all 1.025
_refine_ls_R_factor_all 0.0195
_refine_ls_R_factor_gt 0.0153
_refine_ls_shift/su_max 0.001
_refine_ls_shift/su_mean 0.000
_refine_ls_structure_factor_coef Fsqd
_refine_ls_weighting_details 'w=1/[\s^2^(Fo^2^)+(0.0143P)^2^+0.3721P] where P=(Fo^2^+2Fc^2^)/3'
_refine_ls_weighting_scheme calc
_refine_ls_wR_factor_gt 0.0324
_refine_ls_wR_factor_ref 0.0335
_reflns_Friedel_coverage 0.000
_reflns_number_gt 3580
_reflns_number_total 3912
_reflns_threshold_expression 'I > 2\s(I)'
_cod_data_source_file ol6b00975_si_002.cif
_cod_data_source_block d15128
_cod_depositor_comments 'Adding full bibliography for 1543357.cif.'
_cod_database_code 1543357
_shelx_shelxl_version_number 2014/7
_shelx_space_group_comment
; 
The symmetry employed for this shelxl refinement is uniquely defined 
by the following loop, which should always be used as a source of 
symmetry information in preference to the above space-group names. 
They are only intended as comments. 
;
_shelx_estimated_absorpt_t_min 0.824
_shelx_estimated_absorpt_t_max 0.961

loop_
_space_group_symop_operation_xyz
'x, y, z'
'-x, -y, -z'

loop_
_atom_site_label
_atom_site_type_symbol
_atom_site_fract_x
_atom_site_fract_y
_atom_site_fract_z
_atom_site_U_iso_or_equiv
_atom_site_adp_type
_atom_site_occupancy
_atom_site_site_symmetry_order
_atom_site_calc_flag
_atom_site_refinement_flags_posn
_atom_site_refinement_flags_adp
I1 I 0.56822(2) 0.63491(2) 0.86295(2) 0.01466(3) Uani 1 1 d . .
S1 S 0.11887(5) 0.94444(4) 0.83275(4) 0.01863(9) Uani 1 1 d . .
N1 N 0.13733(15) 0.47487(13) 0.83078(11) 0.0126(3) Uani 1 1 d . .
N2 N -0.02282(16) 0.43815(14) 0.84780(11) 0.0153(3) Uani 1 1 d . .
N3 N -0.08629(16) 0.55816(14) 0.88514(11) 0.0155(3) Uani 1 1 d . .
C1 C 0.32522(18) 0.71466(16) 0.84165(13) 0.0134(3) Uani 1 1 d . .
C2 C 0.17733(18) 0.62050(16) 0.85649(13) 0.0126(3) Uani 1 1 d . .
C3 C 0.03274(18) 0.67038(16) 0.89141(13) 0.0135(3) Uani 1 1 d . .
C4 C 0.0155(2) 0.82565(16) 0.92931(15) 0.0176(3) Uani 1 1 d . .
H4A H 0.0686 0.8439 1.0099 0.021 Uiso 1 1 calc R U
H4B H -0.1045 0.8456 0.9256 0.021 Uiso 1 1 calc R U
C5 C 0.31001(18) 0.85999(16) 0.82547(14) 0.0143(3) Uani 1 1 d . .
C6 C 0.44356(19) 0.96505(16) 0.79276(14) 0.0161(3) Uani 1 1 d . .
C7 C 0.5108(2) 0.94149(19) 0.68966(16) 0.0248(4) Uani 1 1 d . .
H7A H 0.4722 0.8576 0.6412 0.030 Uiso 1 1 calc R U
C8 C 0.6341(3) 1.0401(2) 0.65750(18) 0.0331(4) Uani 1 1 d . .
H8A H 0.6790 1.0241 0.5868 0.040 Uiso 1 1 calc R U
C9 C 0.6918(2) 1.16238(19) 0.72868(18) 0.0299(4) Uani 1 1 d . .
H9A H 0.7766 1.2294 0.7068 0.036 Uiso 1 1 calc R U
C10 C 0.6260(2) 1.18645(18) 0.83088(16) 0.0235(4) Uani 1 1 d . .
H10A H 0.6664 1.2696 0.8797 0.028 Uiso 1 1 calc R U
C11 C 0.5007(2) 1.08927(17) 0.86265(15) 0.0185(3) Uani 1 1 d . .
H11A H 0.4538 1.1075 0.9322 0.022 Uiso 1 1 calc R U
C12 C 0.22992(19) 0.35897(16) 0.78144(14) 0.0155(3) Uani 1 1 d . .
H12A H 0.1953 0.2630 0.8121 0.019 Uiso 1 1 calc R U
H12B H 0.3514 0.3792 0.8063 0.019 Uiso 1 1 calc R U
C13 C 0.2001(2) 0.34897(17) 0.65138(14) 0.0177(3) Uani 1 1 d . .
C14 C 0.2697(3) 0.4545(2) 0.58503(18) 0.0384(5) Uani 1 1 d . .
H14A H 0.3378 0.5354 0.6219 0.046 Uiso 1 1 calc R U
C15 C 0.2414(3) 0.4437(3) 0.46566(19) 0.0477(6) Uani 1 1 d . .
H15A H 0.2894 0.5173 0.4212 0.057 Uiso 1 1 calc R U
C16 C 0.1440(3) 0.3268(2) 0.41131(18) 0.0398(5) Uani 1 1 d . .
H16A H 0.1257 0.3189 0.3293 0.048 Uiso 1 1 calc R U
C17 C 0.0731(3) 0.2211(2) 0.47583(18) 0.0398(5) Uani 1 1 d . .
H17A H 0.0046 0.1407 0.4384 0.048 Uiso 1 1 calc R U
C18 C 0.1017(2) 0.2320(2) 0.59544(16) 0.0276(4) Uani 1 1 d . .
H18A H 0.0532 0.1584 0.6396 0.033 Uiso 1 1 calc R U

loop_
_atom_site_aniso_label
_atom_site_aniso_U_11
_atom_site_aniso_U_22
_atom_site_aniso_U_33
_atom_site_aniso_U_23
_atom_site_aniso_U_13
_atom_site_aniso_U_12
I1 0.01002(5) 0.01498(5) 0.01925(6) 0.00030(4) 0.00309(4) 0.00055(3)
S1 0.01596(19) 0.01262(18) 0.0283(2) 0.00190(16) 0.00517(16) 0.00324(14)
N1 0.0124(6) 0.0112(6) 0.0143(7) 0.0007(5) 0.0029(5) -0.0013(5)
N2 0.0125(6) 0.0170(6) 0.0162(7) 0.0018(5) 0.0021(5) -0.0021(5)
N3 0.0120(6) 0.0176(6) 0.0167(7) 0.0017(5) 0.0017(5) -0.0007(5)
C1 0.0096(7) 0.0149(7) 0.0156(8) -0.0014(6) 0.0023(6) 0.0009(5)
C2 0.0124(7) 0.0118(7) 0.0131(8) 0.0009(6) 0.0010(6) -0.0005(5)
C3 0.0124(7) 0.0153(7) 0.0127(8) 0.0017(6) 0.0016(6) 0.0005(6)
C4 0.0146(7) 0.0156(7) 0.0235(9) -0.0015(6) 0.0065(7) 0.0019(6)
C5 0.0125(7) 0.0150(7) 0.0152(8) -0.0024(6) 0.0014(6) 0.0007(6)
C6 0.0139(7) 0.0135(7) 0.0211(9) 0.0027(6) 0.0021(6) 0.0005(6)
C7 0.0306(10) 0.0197(8) 0.0241(10) -0.0018(7) 0.0077(8) -0.0060(7)
C8 0.0374(11) 0.0315(10) 0.0328(11) 0.0025(8) 0.0189(9) -0.0067(8)
C9 0.0243(9) 0.0224(9) 0.0434(12) 0.0071(8) 0.0095(8) -0.0076(7)
C10 0.0198(8) 0.0145(8) 0.0345(11) 0.0009(7) -0.0020(7) -0.0021(6)
C11 0.0183(8) 0.0138(7) 0.0233(9) 0.0005(6) 0.0011(7) 0.0025(6)
C12 0.0166(7) 0.0108(7) 0.0193(8) 0.0002(6) 0.0021(6) 0.0016(6)
C13 0.0192(8) 0.0162(7) 0.0185(8) -0.0013(6) 0.0047(7) 0.0046(6)
C14 0.0558(14) 0.0323(10) 0.0249(11) -0.0005(8) 0.0067(10) -0.0175(10)
C15 0.0720(17) 0.0468(13) 0.0244(11) 0.0085(10) 0.0129(11) -0.0127(12)
C16 0.0508(13) 0.0515(13) 0.0169(10) -0.0016(9) 0.0025(9) 0.0058(11)
C17 0.0491(13) 0.0416(12) 0.0255(11) -0.0101(9) -0.0006(9) -0.0073(10)
C18 0.0343(10) 0.0260(9) 0.0213(9) -0.0022(7) 0.0027(8) -0.0050(8)

loop_
_atom_type_symbol
_atom_type_description
_atom_type_scat_dispersion_real
_atom_type_scat_dispersion_imag
_atom_type_scat_source
C C 0.0033 0.0016 'International Tables Vol C Tables 4.2.6.8 and 6.1.1.4'
H H 0.0000 0.0000 'International Tables Vol C Tables 4.2.6.8 and 6.1.1.4'
N N 0.0061 0.0033 'International Tables Vol C Tables 4.2.6.8 and 6.1.1.4'
S S 0.1246 0.1234 'International Tables Vol C Tables 4.2.6.8 and 6.1.1.4'
I I -0.4742 1.8119 'International Tables Vol C Tables 4.2.6.8 and 6.1.1.4'

loop_
_geom_angle_atom_site_label_1
_geom_angle_atom_site_label_2
_geom_angle_atom_site_label_3
_geom_angle
C5 S1 C4 102.05(7)
N2 N1 C2 110.75(12)
N2 N1 C12 116.84(12)
C2 N1 C12 132.22(13)
N3 N2 N1 107.45(12)
N2 N3 C3 108.51(12)
C5 C1 C2 119.41(13)
C5 C1 I1 118.79(11)
C2 C1 I1 121.46(10)
N1 C2 C3 103.70(13)
N1 C2 C1 131.68(13)
C3 C2 C1 124.30(13)
N3 C3 C2 109.58(13)
N3 C3 C4 126.75(13)
C2 C3 C4 123.66(14)
C3 C4 S1 107.64(11)
C3 C4 H4A 110.2
S1 C4 H4A 110.2
C3 C4 H4B 110.2
S1 C4 H4B 110.2
H4A C4 H4B 108.5
C1 C5 C6 125.36(13)
C1 C5 S1 122.55(12)
C6 C5 S1 111.98(11)
C7 C6 C11 119.21(15)
C7 C6 C5 119.79(14)
C11 C6 C5 120.99(14)
C8 C7 C6 120.25(16)
C8 C7 H7A 119.9
C6 C7 H7A 119.9
C7 C8 C9 120.02(18)
C7 C8 H8A 120.0
C9 C8 H8A 120.0
C10 C9 C8 120.11(16)
C10 C9 H9A 119.9
C8 C9 H9A 119.9
C9 C10 C11 120.11(16)
C9 C10 H10A 119.9
C11 C10 H10A 119.9
C10 C11 C6 120.28(16)
C10 C11 H11A 119.9
C6 C11 H11A 119.9
N1 C12 C13 112.56(12)
N1 C12 H12A 109.1
C13 C12 H12A 109.1
N1 C12 H12B 109.1
C13 C12 H12B 109.1
H12A C12 H12B 107.8
C14 C13 C18 118.43(17)
C14 C13 C12 121.51(15)
C18 C13 C12 120.07(15)
C15 C14 C13 120.84(19)
C15 C14 H14A 119.6
C13 C14 H14A 119.6
C16 C15 C14 120.1(2)
C16 C15 H15A 119.9
C14 C15 H15A 119.9
C15 C16 C17 119.90(19)
C15 C16 H16A 120.0
C17 C16 H16A 120.0
C16 C17 C18 119.89(19)
C16 C17 H17A 120.1
C18 C17 H17A 120.1
C13 C18 C17 120.82(18)
C13 C18 H18A 119.6
C17 C18 H18A 119.6

loop_
_geom_bond_atom_site_label_1
_geom_bond_atom_site_label_2
_geom_bond_distance
I1 C1 2.1171(14)
S1 C5 1.7715(15)
S1 C4 1.8197(16)
N1 N2 1.3501(17)
N1 C2 1.3607(19)
N1 C12 1.4716(18)
N2 N3 1.3190(18)
N3 C3 1.3501(19)
C1 C5 1.353(2)
C1 C2 1.453(2)
C2 C3 1.376(2)
C3 C4 1.489(2)
C4 H4A 0.9900
C4 H4B 0.9900
C5 C6 1.485(2)
C6 C7 1.393(2)
C6 C11 1.395(2)
C7 C8 1.389(2)
C7 H7A 0.9500
C8 C9 1.390(3)
C8 H8A 0.9500
C9 C10 1.378(3)
C9 H9A 0.9500
C10 C11 1.391(2)
C10 H10A 0.9500
C11 H11A 0.9500
C12 C13 1.506(2)
C12 H12A 0.9900
C12 H12B 0.9900
C13 C14 1.384(2)
C13 C18 1.384(2)
C14 C15 1.383(3)
C14 H14A 0.9500
C15 C16 1.373(3)
C15 H15A 0.9500
C16 C17 1.377(3)
C16 H16A 0.9500
C17 C18 1.386(3)
C17 H17A 0.9500
C18 H18A 0.9500

loop_
_geom_torsion_atom_site_label_1
_geom_torsion_atom_site_label_2
_geom_torsion_atom_site_label_3
_geom_torsion_atom_site_label_4
_geom_torsion
C2 N1 N2 N3 -0.51(17)
C12 N1 N2 N3 -176.10(12)
N1 N2 N3 C3 0.18(17)
N2 N1 C2 C3 0.61(17)
C12 N1 C2 C3 175.29(15)
N2 N1 C2 C1 -172.96(16)
C12 N1 C2 C1 1.7(3)
C5 C1 C2 N1 151.05(17)
I1 C1 C2 N1 -35.8(2)
C5 C1 C2 C3 -21.4(2)
I1 C1 C2 C3 151.80(13)
N2 N3 C3 C2 0.20(18)
N2 N3 C3 C4 -179.99(15)
N1 C2 C3 N3 -0.49(17)
C1 C2 C3 N3 173.70(14)
N1 C2 C3 C4 179.69(14)
C1 C2 C3 C4 -6.1(3)
N3 C3 C4 S1 -138.66(14)
C2 C3 C4 S1 41.13(19)
C5 S1 C4 C3 -45.71(12)
C2 C1 C5 C6 -170.84(15)
I1 C1 C5 C6 15.8(2)
C2 C1 C5 S1 5.1(2)
I1 C1 C5 S1 -168.31(8)
C4 S1 C5 C1 26.97(16)
C4 S1 C5 C6 -156.63(12)
C1 C5 C6 C7 59.7(2)
S1 C5 C6 C7 -116.54(15)
C1 C5 C6 C11 -121.63(18)
S1 C5 C6 C11 62.10(18)
C11 C6 C7 C8 0.4(3)
C5 C6 C7 C8 179.11(17)
C6 C7 C8 C9 0.5(3)
C7 C8 C9 C10 -0.4(3)
C8 C9 C10 C11 -0.6(3)
C9 C10 C11 C6 1.5(3)
C7 C6 C11 C10 -1.5(2)
C5 C6 C11 C10 179.90(15)
N2 N1 C12 C13 85.38(16)
C2 N1 C12 C13 -89.0(2)
N1 C12 C13 C14 73.1(2)
N1 C12 C13 C18 -107.18(17)
C18 C13 C14 C15 0.1(3)
C12 C13 C14 C15 179.90(19)
C13 C14 C15 C16 -0.4(4)
C14 C15 C16 C17 0.7(4)
C15 C16 C17 C18 -0.7(3)
C14 C13 C18 C17 -0.2(3)
C12 C13 C18 C17 -179.96(17)
C16 C17 C18 C13 0.5(3)
